data_7118635
loop_
_publ_author_name
'Llewellyn, Ben A.'
'Davies, E. Stephen'
'Pfeiffer, Constance R.'
'Cooper, Mick'
'Lewis, William'
'Champness, Neil R.'

_publ_section_title
;
 Thionated perylene diimides with intense absorbance in the near-IR.
;
_journal_issue 10
_journal_name_full 'Chemical communications (Cambridge, England)'
_journal_page_first 2099
_journal_page_last 2102
_journal_paper_doi 10.1039/c5cc09962e
_journal_volume 52
_journal_year 2016
_chemical_formula_moiety 'C40 H40 N4 O6'
_chemical_formula_sum 'C40 H40 N4 O6'
_chemical_formula_weight 672.76
_chemical_name_systematic
;
 ?
;
_space_group_crystal_system monoclinic
_space_group_IT_number 14
_space_group_name_Hall '-P 2ybc'
_space_group_name_H-M_alt 'P 1 21/c 1'
_symmetry_space_group_name_Hall '-P 2ybc'
_symmetry_space_group_name_H-M 'P 1 21/c 1'
_atom_sites_solution_hydrogens geom
_atom_sites_solution_primary direct
_atom_sites_solution_secondary difmap
_audit_creation_date 2013-09-03
_audit_creation_method
;
  Olex2 1.2
  (compiled Apr 23 2013 17:54:37, GUI svn.r4466)
;
_audit_update_record
;
2015-11-03 deposited with the CCDC.
2015-12-15 downloaded from the CCDC.
;
_cell_angle_alpha 90
_cell_angle_beta 111.6840(10)
_cell_angle_gamma 90
_cell_formula_units_Z 4
_cell_length_a 12.7735(2)
_cell_length_b 8.38150(10)
_cell_length_c 32.1723(5)
_cell_measurement_reflns_used 7387
_cell_measurement_temperature 120(2)
_cell_measurement_theta_max 73.9780
_cell_measurement_theta_min 3.7330
_cell_volume 3200.66(8)
_computing_cell_refinement
;
CrysAlisPro, Agilent Technologies,
Version 1.171.36.28a (release 18-03-2013 CrysAlis171 .NET)
(compiled Mar 18 2013,11:47:30)
;
_computing_data_collection
;
CrysAlisPro, Agilent Technologies,
Version 1.171.36.28a (release 18-03-2013 CrysAlis171 .NET)
(compiled Mar 18 2013,11:47:30)
;
_computing_data_reduction
;
CrysAlisPro, Agilent Technologies,
Version 1.171.36.28a (release 18-03-2013 CrysAlis171 .NET)
(compiled Mar 18 2013,11:47:30)
;
_computing_molecular_graphics
;
O. V. Dolomanov, L. J. Bourhis, R. J. Gildea, J. A. K. Howard and H. Puschmann,
OLEX2: a complete structure solution, refinement and analysis program.
J. Appl. Cryst. (2009). 42, 339-341.
;
_computing_publication_material
;
O. V. Dolomanov, L. J. Bourhis, R. J. Gildea, J. A. K. Howard and H. Puschmann,
OLEX2: a complete structure solution, refinement and analysis program.
J. Appl. Cryst. (2009). 42, 339-341.
;
_computing_structure_refinement
;
SHELXL, G.M. Sheldrick, Acta Cryst.
(2008). A64, 112-122
;
_computing_structure_solution
;
XS, G.M. Sheldrick, Acta Cryst.
(2008). A64, 112-122
;
_diffrn_ambient_temperature 120(2)
_diffrn_detector_area_resol_mean 10.3271
_diffrn_measured_fraction_theta_full 0.9948
_diffrn_measured_fraction_theta_max 0.9670
_diffrn_measurement_details
;
  1 omega  -63.00   29.00   1.0000   20.0000
omega____ theta____ kappa____ phi______ frames
    -      -39.2611   57.0000 -120.0000 92

  2 omega  -30.00   34.00   1.0000   80.0000
omega____ theta____ kappa____ phi______ frames
    -      -40.5000   30.0000  -60.0000 64

  3 omega  -13.00   32.00   1.0000   80.0000
omega____ theta____ kappa____ phi______ frames
    -      -40.5000   30.0000  150.0000 45

  4 omega   29.00   68.00   1.0000   80.0000
omega____ theta____ kappa____ phi______ frames
    -      102.6753  -77.0000   60.0000 39

  5 omega   79.00  170.00   1.0000   80.0000
omega____ theta____ kappa____ phi______ frames
    -      102.6753   44.0000 -162.0000 91

  6 omega   28.00   91.00   1.0000   80.0000
omega____ theta____ kappa____ phi______ frames
    -      102.6753  -30.0000   60.0000 63

  7 omega   36.00   84.00   1.0000   80.0000
omega____ theta____ kappa____ phi______ frames
    -      102.6753  -45.0000 -180.0000 48

  8 omega   41.00   87.00   1.0000   80.0000
omega____ theta____ kappa____ phi______ frames
    -      102.6753  -45.0000  -90.0000 46

  9 omega   86.00  124.00   1.0000   80.0000
omega____ theta____ kappa____ phi______ frames
    -      102.6753  -77.0000   60.0000 38

 10 omega   45.00   73.00   1.0000   80.0000
omega____ theta____ kappa____ phi______ frames
    -      102.6753  -77.0000 -180.0000 28

 11 omega   88.00  129.00   1.0000   80.0000
omega____ theta____ kappa____ phi______ frames
    -      102.6753  -77.0000 -180.0000 41

 12 omega   31.00   91.00   1.0000   80.0000
omega____ theta____ kappa____ phi______ frames
    -      102.6753  -30.0000 -150.0000 60
;
_diffrn_measurement_device_type 'GV1000, Atlas'
_diffrn_measurement_method '\w scans'
_diffrn_orient_matrix_UB_11 -0.0137329000
_diffrn_orient_matrix_UB_12 -0.0526243000
_diffrn_orient_matrix_UB_13 0.0488295000
_diffrn_orient_matrix_UB_21 -0.1065218000
_diffrn_orient_matrix_UB_22 0.0859828000
_diffrn_orient_matrix_UB_23 0.0004867000
_diffrn_orient_matrix_UB_31 -0.0550051000
_diffrn_orient_matrix_UB_32 -0.1536862000
_diffrn_orient_matrix_UB_33 -0.0164512000
_diffrn_radiation_monochromator mirror
_diffrn_radiation_type 'Cu K\a'
_diffrn_radiation_wavelength 1.5418
_diffrn_reflns_av_R_equivalents 0.0165
_diffrn_reflns_av_unetI/netI 0.0200
_diffrn_reflns_laue_measured_fraction_full 0.994
_diffrn_reflns_laue_measured_fraction_max 0.965
_diffrn_reflns_limit_h_max 13
_diffrn_reflns_limit_h_min -15
_diffrn_reflns_limit_k_max 10
_diffrn_reflns_limit_k_min -5
_diffrn_reflns_limit_l_max 39
_diffrn_reflns_limit_l_min -40
_diffrn_reflns_number 12505
_diffrn_reflns_point_group_measured_fraction_full 0.994
_diffrn_reflns_point_group_measured_fraction_max 0.965
_diffrn_reflns_theta_full 67.684
_diffrn_reflns_theta_max 74.141
_diffrn_reflns_theta_min 2.956
_diffrn_source 'GV1000 (Cu) X-ray Source'
_exptl_absorpt_coefficient_mu 0.767
_exptl_absorpt_correction_T_max 1.141
_exptl_absorpt_correction_T_min 0.995
_exptl_absorpt_correction_type gaussian
_exptl_absorpt_process_details
;
CrysAlisPro, Agilent Technologies,
Version 1.171.36.28a (release 18-03-2013 CrysAlis171 .NET)
(compiled Mar 18 2013,11:47:30)
Numerical absorption correction based on gaussian integration over
            a multifaceted crystal model
;
_exptl_crystal_colour 'dark blue'
_exptl_crystal_density_diffrn 1.396
_exptl_crystal_description block
_exptl_crystal_F_000 1424
_exptl_crystal_size_max 0.8185
_exptl_crystal_size_mid 0.1668
_exptl_crystal_size_min 0.0353
_refine_diff_density_max 0.387
_refine_diff_density_min -0.213
_refine_diff_density_rms 0.048
_refine_ls_extinction_method none
_refine_ls_goodness_of_fit_ref 1.039
_refine_ls_hydrogen_treatment constr
_refine_ls_matrix_type full
_refine_ls_number_parameters 453
_refine_ls_number_reflns 6283
_refine_ls_number_restraints 0
_refine_ls_restrained_S_all 1.039
_refine_ls_R_factor_all 0.0476
_refine_ls_R_factor_gt 0.0436
_refine_ls_shift/su_max 0.001
_refine_ls_shift/su_mean 0.000
_refine_ls_structure_factor_coef Fsqd
_refine_ls_weighting_details
;
 w=1/[\s^2^(Fo^2^)+(0.0725P)^2^+1.3668P]
 where P=(Fo^2^+2Fc^2^)/3
;
_refine_ls_weighting_scheme calc
_refine_ls_wR_factor_gt 0.1236
_refine_ls_wR_factor_ref 0.1269
_reflns_Friedel_coverage 0.000
_reflns_number_gt 5701
_reflns_number_total 6283
_reflns_threshold_expression 'I > 2\s(I)'
_cod_data_source_file c5cc09962e2.cif
_cod_data_source_block perbld
_cod_database_code 7118635
_nottingham_internal_coll_name PERBLD
_nottingham_internal_coll_number 12778
_nottingham_internal_coll_client BL/NRC
_nottingham_internal_coll_type custom
_nottingham_internal_coll_frame_time '20 and 80s'
_nottingham_internal_coll_frame_width 1.0000
_nottingham_internal_coll_frame_method '\w scans'
_nottingham_internal_coll_user BL/SPA
_nottingham_internal_coll_date 28/08/2013
_nottingham_internal_coll_location NOTTS
_nottingham_internal_process_user SPA/BL
_nottingham_internal_process_date 29/08/2013
_nottingham_internal_solution_user BL
_nottingham_internal_solution_date 03/09/2013
_nottingham_internal_refinement_user SPA/BL
_nottingham_internal_refinement_date 03/09/2013
_chemical_oxdiff_formula 'C40 H40 N4 O6'
_chemical_oxdiff_usercomment 'PERBLD #12778 for BL/NC on micromount in fomblin'
_reflns_odcompleteness_completeness 99.48
_reflns_odcompleteness_iscentric 1
_reflns_odcompleteness_theta 66.97
_olex2_refinement_description
;
1. Fixed Uiso
 At 1.2 times of:
  All C(H) groups, All C(H,H) groups
 At 1.5 times of:
  All C(H,H,H) groups
2.a Secondary CH2 refined with riding coordinates:
 C32(H32A,H32B), C33(H33A,H33B), C35(H35A,H35B), C36(H36A,H36B), C42(H42A,
 H42B), C43(H43A,H43B), C45(H45A,H45B), C46(H46A,H46B), C51(H51A,H51B),
 C52(H52A,H52B), C53(H53A,H53B), C61(H61A,H61B), C62(H62A,H62B), C63(H63A,H63B)
2.b Aromatic/amide H refined with riding coordinates:
 C2(H2), C5(H5), C7(H7), C8(H8), C11(H11), C12(H12)
2.c Idealised Me refined as rotating group:
 C54(H54A,H54B,H54C), C64(H64A,H64B,H64C)
;
_shelx_space_group_comment
;
The symmetry employed for this shelxl refinement is uniquely defined
by the following loop, which should always be used as a source of
symmetry information in preference to the above space-group names.
They are only intended as comments.
;
_shelxl_version_number 2012-9

loop_
_space_group_symop_operation_xyz
'x, y, z'
'-x, y+1/2, -z+1/2'
'-x, -y, -z'
'x, -y-1/2, z-1/2'

loop_
_atom_site_label
_atom_site_type_symbol
_atom_site_fract_x
_atom_site_fract_y
_atom_site_fract_z
_atom_site_U_iso_or_equiv
_atom_site_adp_type
_atom_site_occupancy
_atom_site_site_symmetry_order
_atom_site_calc_flag
_atom_site_refinement_flags_posn
_atom_site_refinement_flags_adp
O22 O 1.22735(9) 0.27370(15) 0.86182(3) 0.0317(3) Uani 1 1 d . .
O25 O 1.09402(8) 0.39270(14) 0.97103(3) 0.0273(2) Uani 1 1 d . .
O27 O 0.21048(9) 0.42826(17) 0.69951(4) 0.0398(3) Uani 1 1 d . .
O30 O 0.37262(9) 0.57334(14) 0.60116(4) 0.0322(3) Uani 1 1 d . .
O34 O 0.87809(9) 0.16925(14) 0.63115(3) 0.0306(3) Uani 1 1 d . .
O44 O 0.51807(9) 0.58669(13) 0.93146(4) 0.0301(3) Uani 1 1 d . .
N23 N 1.16119(10) 0.32994(15) 0.91687(4) 0.0225(3) Uani 1 1 d . .
N28 N 0.29150(10) 0.50155(15) 0.65050(4) 0.0246(3) Uani 1 1 d . .
N31 N 0.89306(10) 0.29060(15) 0.71578(4) 0.0222(3) Uani 1 1 d . .
N41 N 0.67121(10) 0.47597(14) 0.89246(4) 0.0204(2) Uani 1 1 d . .
C1 C 0.90762(12) 0.32085(17) 0.76046(5) 0.0211(3) Uani 1 1 d . .
C2 C 1.01377(12) 0.29422(18) 0.79449(5) 0.0229(3) Uani 1 1 d . .
H2 H 1.0740 0.2553 0.7867 0.028 Uiso 1 1 calc R U
C3 C 1.03180(12) 0.32340(17) 0.83854(5) 0.0215(3) Uani 1 1 d . .
C4 C 0.95986(11) 0.39178(16) 0.89677(5) 0.0201(3) Uani 1 1 d . .
C5 C 0.87139(12) 0.43254(16) 0.90939(5) 0.0206(3) Uani 1 1 d . .
H5 H 0.8854 0.4534 0.9400 0.025 Uiso 1 1 calc R U
C6 C 0.76032(11) 0.44383(16) 0.87767(5) 0.0191(3) Uani 1 1 d . .
C7 C 0.52691(12) 0.37949(17) 0.80442(5) 0.0225(3) Uani 1 1 d . .
H7 H 0.5322 0.3535 0.8339 0.027 Uiso 1 1 calc R U
C8 C 0.42073(12) 0.38596(18) 0.77013(5) 0.0246(3) Uani 1 1 d . .
H8 H 0.3557 0.3590 0.7763 0.030 Uiso 1 1 calc R U
C9 C 0.40951(12) 0.43109(17) 0.72751(5) 0.0233(3) Uani 1 1 d . .
C10 C 0.49726(12) 0.50560(17) 0.67414(5) 0.0219(3) Uani 1 1 d . .
C11 C 0.59329(12) 0.53417(17) 0.66526(5) 0.0230(3) Uani 1 1 d . .
H11 H 0.5872 0.5787 0.6373 0.028 Uiso 1 1 calc R U
C12 C 0.69931(12) 0.49826(17) 0.69701(5) 0.0222(3) Uani 1 1 d . .
H12 H 0.7643 0.5139 0.6898 0.027 Uiso 1 1 calc R U
C13 C 0.71186(11) 0.43989(16) 0.73914(5) 0.0201(3) Uani 1 1 d . .
C14 C 0.81861(11) 0.38175(16) 0.77200(4) 0.0197(3) Uani 1 1 d . .
C15 C 0.83273(11) 0.39034(16) 0.81821(5) 0.0196(3) Uani 1 1 d . .
C16 C 0.94174(11) 0.36904(16) 0.85134(5) 0.0196(3) Uani 1 1 d . .
C17 C 0.73884(11) 0.41828(16) 0.83181(4) 0.0188(3) Uani 1 1 d . .
C18 C 0.62527(11) 0.41017(16) 0.79651(5) 0.0198(3) Uani 1 1 d . .
C19 C 0.61539(12) 0.43529(16) 0.75137(5) 0.0195(3) Uani 1 1 d . .
C20 C 0.50700(12) 0.45710(16) 0.71749(5) 0.0202(3) Uani 1 1 d . .
C21 C 1.14747(12) 0.30638(18) 0.87236(5) 0.0236(3) Uani 1 1 d . .
C24 C 1.07437(12) 0.37307(17) 0.93138(5) 0.0215(3) Uani 1 1 d . .
C26 C 0.29634(12) 0.45183(19) 0.69263(5) 0.0267(3) Uani 1 1 d . .
C29 C 0.38509(13) 0.53050(17) 0.63897(5) 0.0246(3) Uani 1 1 d . .
C32 C 0.99420(12) 0.2685(2) 0.70517(5) 0.0264(3) Uani 1 1 d . .
H32A H 1.0274 0.1621 0.7154 0.032 Uiso 1 1 calc R U
H32B H 1.0510 0.3506 0.7206 0.032 Uiso 1 1 calc R U
C33 C 0.96146(13) 0.2826(2) 0.65500(5) 0.0316(4) Uani 1 1 d . .
H33A H 0.9324 0.3915 0.6454 0.038 Uiso 1 1 calc R U
H33B H 1.0292 0.2670 0.6475 0.038 Uiso 1 1 calc R U
C35 C 0.77984(13) 0.1888(2) 0.64159(5) 0.0274(3) Uani 1 1 d . .
H35A H 0.7233 0.1076 0.6253 0.033 Uiso 1 1 calc R U
H35B H 0.7469 0.2954 0.6315 0.033 Uiso 1 1 calc R U
C36 C 0.80661(12) 0.17231(18) 0.69157(5) 0.0232(3) Uani 1 1 d . .
H36A H 0.7375 0.1901 0.6981 0.028 Uiso 1 1 calc R U
H36B H 0.8346 0.0633 0.7015 0.028 Uiso 1 1 calc R U
C42 C 0.68769(12) 0.43740(19) 0.93889(5) 0.0242(3) Uani 1 1 d . .
H42A H 0.7366 0.5183 0.9594 0.029 Uiso 1 1 calc R U
H42B H 0.7242 0.3317 0.9471 0.029 Uiso 1 1 calc R U
C43 C 0.57245(12) 0.43568(18) 0.94278(5) 0.0260(3) Uani 1 1 d . .
H43A H 0.5248 0.3530 0.9226 0.031 Uiso 1 1 calc R U
H43B H 0.5813 0.4077 0.9738 0.031 Uiso 1 1 calc R U
C45 C 0.50312(13) 0.62725(19) 0.88667(5) 0.0299(3) Uani 1 1 d . .
H45A H 0.4669 0.7334 0.8794 0.036 Uiso 1 1 calc R U
H45B H 0.4523 0.5485 0.8660 0.036 Uiso 1 1 calc R U
C46 C 0.61438(12) 0.63053(18) 0.87967(5) 0.0258(3) Uani 1 1 d . .
H46A H 0.6006 0.6530 0.8479 0.031 Uiso 1 1 calc R U
H46B H 0.6629 0.7163 0.8981 0.031 Uiso 1 1 calc R U
C51 C 1.27646(12) 0.32461(19) 0.95126(5) 0.0267(3) Uani 1 1 d . .
H51A H 1.2847 0.4116 0.9731 0.032 Uiso 1 1 calc R U
H51B H 1.3313 0.3444 0.9367 0.032 Uiso 1 1 calc R U
C52 C 1.30482(13) 0.1673(2) 0.97618(5) 0.0307(3) Uani 1 1 d . .
H52A H 1.2435 0.1396 0.9868 0.037 Uiso 1 1 calc R U
H52B H 1.3747 0.1809 1.0029 0.037 Uiso 1 1 calc R U
C53 C 1.32117(15) 0.0292(2) 0.94842(5) 0.0368(4) Uani 1 1 d . .
H53A H 1.2496 0.0098 0.9230 0.044 Uiso 1 1 calc R U
H53B H 1.3787 0.0594 0.9360 0.044 Uiso 1 1 calc R U
C54 C 1.35769(16) -0.1242(2) 0.97516(7) 0.0433(4) Uani 1 1 d . .
H54A H 1.4263 -0.1044 1.0014 0.065 Uiso 1 1 calc R U
H54B H 1.3726 -0.2062 0.9564 0.065 Uiso 1 1 calc R U
H54C H 1.2977 -0.1607 0.9850 0.065 Uiso 1 1 calc R U
C61 C 0.17916(12) 0.53355(18) 0.61642(5) 0.0272(3) Uani 1 1 d . .
H61A H 0.1853 0.6240 0.5977 0.033 Uiso 1 1 calc R U
H61B H 0.1284 0.5670 0.6318 0.033 Uiso 1 1 calc R U
C62 C 0.12575(12) 0.39396(18) 0.58611(5) 0.0241(3) Uani 1 1 d . .
H62A H 0.1264 0.2987 0.6044 0.029 Uiso 1 1 calc R U
H62B H 0.1695 0.3690 0.5671 0.029 Uiso 1 1 calc R U
C63 C 0.00464(12) 0.43545(19) 0.55659(5) 0.0264(3) Uani 1 1 d . .
H63A H -0.0361 0.4705 0.5758 0.032 Uiso 1 1 calc R U
H63B H 0.0054 0.5259 0.5369 0.032 Uiso 1 1 calc R U
C64 C -0.05847(14) 0.2970(2) 0.52786(6) 0.0370(4) Uani 1 1 d . .
H64A H -0.0733 0.2157 0.5469 0.055 Uiso 1 1 calc R U
H64B H -0.0128 0.2506 0.5122 0.055 Uiso 1 1 calc R U
H64C H -0.1300 0.3353 0.5059 0.055 Uiso 1 1 calc R U

loop_
_atom_site_aniso_label
_atom_site_aniso_U_11
_atom_site_aniso_U_22
_atom_site_aniso_U_33
_atom_site_aniso_U_23
_atom_site_aniso_U_13
_atom_site_aniso_U_12
O22 0.0207(5) 0.0499(7) 0.0263(5) -0.0029(5) 0.0106(4) 0.0063(5)
O25 0.0236(5) 0.0381(6) 0.0207(5) -0.0035(4) 0.0088(4) 0.0025(4)
O27 0.0201(5) 0.0632(8) 0.0349(6) 0.0050(6) 0.0086(5) -0.0021(5)
O30 0.0316(6) 0.0359(6) 0.0251(5) 0.0080(4) 0.0059(4) 0.0005(5)
O34 0.0278(6) 0.0426(6) 0.0253(5) -0.0068(5) 0.0145(4) -0.0015(5)
O44 0.0303(6) 0.0306(6) 0.0368(6) -0.0025(5) 0.0210(5) 0.0047(4)
N23 0.0186(6) 0.0274(6) 0.0221(6) -0.0014(5) 0.0081(5) 0.0015(5)
N28 0.0220(6) 0.0231(6) 0.0257(6) -0.0006(5) 0.0053(5) 0.0016(5)
N31 0.0201(6) 0.0290(6) 0.0208(6) -0.0016(5) 0.0114(5) -0.0016(5)
N41 0.0206(6) 0.0227(6) 0.0208(6) 0.0012(4) 0.0109(5) 0.0031(5)
C1 0.0228(7) 0.0220(7) 0.0217(6) 0.0004(5) 0.0120(5) -0.0015(5)
C2 0.0210(7) 0.0268(7) 0.0251(7) -0.0008(5) 0.0134(6) 0.0012(5)
C3 0.0203(7) 0.0232(7) 0.0233(7) 0.0006(5) 0.0107(6) 0.0004(5)
C4 0.0205(7) 0.0184(6) 0.0228(7) 0.0002(5) 0.0097(5) -0.0007(5)
C5 0.0228(7) 0.0211(7) 0.0207(6) -0.0012(5) 0.0114(5) -0.0007(5)
C6 0.0212(7) 0.0157(6) 0.0237(7) 0.0011(5) 0.0120(5) 0.0003(5)
C7 0.0221(7) 0.0236(7) 0.0238(7) 0.0014(5) 0.0110(6) -0.0013(5)
C8 0.0200(7) 0.0278(7) 0.0291(7) -0.0004(6) 0.0126(6) -0.0026(6)
C9 0.0210(7) 0.0228(7) 0.0263(7) -0.0003(5) 0.0091(6) -0.0006(5)
C10 0.0239(7) 0.0181(7) 0.0233(7) -0.0001(5) 0.0084(6) 0.0011(5)
C11 0.0285(7) 0.0200(7) 0.0222(7) 0.0017(5) 0.0114(6) 0.0011(5)
C12 0.0239(7) 0.0222(7) 0.0241(7) 0.0004(5) 0.0132(6) -0.0003(5)
C13 0.0212(7) 0.0185(6) 0.0224(6) -0.0011(5) 0.0102(5) -0.0004(5)
C14 0.0197(6) 0.0199(6) 0.0217(6) 0.0006(5) 0.0103(5) -0.0016(5)
C15 0.0210(7) 0.0178(6) 0.0225(6) 0.0001(5) 0.0111(5) -0.0008(5)
C16 0.0195(6) 0.0192(6) 0.0228(6) 0.0003(5) 0.0111(5) -0.0009(5)
C17 0.0197(7) 0.0172(6) 0.0217(6) 0.0015(5) 0.0102(5) 0.0002(5)
C18 0.0206(7) 0.0171(6) 0.0234(7) 0.0000(5) 0.0101(5) 0.0011(5)
C19 0.0214(7) 0.0153(6) 0.0236(7) -0.0001(5) 0.0106(5) -0.0006(5)
C20 0.0218(7) 0.0159(6) 0.0242(7) -0.0007(5) 0.0099(6) -0.0002(5)
C21 0.0226(7) 0.0266(7) 0.0243(7) -0.0009(5) 0.0119(6) 0.0014(5)
C24 0.0221(7) 0.0217(7) 0.0234(7) -0.0010(5) 0.0113(6) 0.0003(5)
C26 0.0230(7) 0.0281(8) 0.0287(7) -0.0012(6) 0.0092(6) -0.0004(6)
C29 0.0266(7) 0.0197(7) 0.0266(7) 0.0003(5) 0.0087(6) 0.0012(5)
C32 0.0217(7) 0.0371(8) 0.0242(7) -0.0021(6) 0.0129(6) -0.0018(6)
C33 0.0278(8) 0.0471(10) 0.0259(7) -0.0018(7) 0.0167(6) -0.0050(7)
C35 0.0251(7) 0.0348(8) 0.0246(7) -0.0041(6) 0.0118(6) 0.0000(6)
C36 0.0218(7) 0.0255(7) 0.0250(7) -0.0025(5) 0.0117(6) -0.0008(5)
C42 0.0234(7) 0.0316(8) 0.0196(6) 0.0001(5) 0.0104(5) 0.0033(6)
C43 0.0265(7) 0.0288(8) 0.0269(7) 0.0005(6) 0.0146(6) 0.0020(6)
C45 0.0281(8) 0.0287(8) 0.0382(8) 0.0052(6) 0.0185(7) 0.0078(6)
C46 0.0262(7) 0.0212(7) 0.0336(8) 0.0021(6) 0.0154(6) 0.0035(6)
C51 0.0185(7) 0.0368(8) 0.0246(7) -0.0045(6) 0.0076(6) 0.0012(6)
C52 0.0240(7) 0.0439(9) 0.0235(7) 0.0000(6) 0.0078(6) 0.0074(7)
C53 0.0358(9) 0.0415(10) 0.0291(8) 0.0003(7) 0.0074(7) 0.0103(7)
C54 0.0403(10) 0.0429(10) 0.0466(10) 0.0064(8) 0.0160(8) 0.0092(8)
C61 0.0226(7) 0.0255(7) 0.0289(7) 0.0002(6) 0.0040(6) 0.0045(6)
C62 0.0235(7) 0.0262(7) 0.0247(7) 0.0001(5) 0.0113(6) 0.0007(6)
C63 0.0250(7) 0.0303(8) 0.0245(7) -0.0001(6) 0.0098(6) 0.0011(6)
C64 0.0312(8) 0.0410(10) 0.0361(8) -0.0062(7) 0.0093(7) -0.0051(7)

loop_
_atom_type_symbol
_atom_type_description
_atom_type_scat_dispersion_real
_atom_type_scat_dispersion_imag
_atom_type_scat_source
C C 0.0181 0.0091 'International Tables Vol C Tables 4.2.6.8 and 6.1.1.4'
H H 0.0000 0.0000 'International Tables Vol C Tables 4.2.6.8 and 6.1.1.4'
N N 0.0311 0.0180 'International Tables Vol C Tables 4.2.6.8 and 6.1.1.4'
O O 0.0492 0.0322 'International Tables Vol C Tables 4.2.6.8 and 6.1.1.4'

loop_
_exptl_crystal_face_index_h
_exptl_crystal_face_index_k
_exptl_crystal_face_index_l
_exptl_crystal_face_perp_dist
_exptl_oxdiff_crystal_face_indexfrac_h
_exptl_oxdiff_crystal_face_indexfrac_k
_exptl_oxdiff_crystal_face_indexfrac_l
_exptl_oxdiff_crystal_face_x
_exptl_oxdiff_crystal_face_y
_exptl_oxdiff_crystal_face_z
1 -5 -6 0.1823 1.0070 -5.0003 -5.9950 -0.0434 -0.5401 0.8117
-1 5 6 0.5601 -1.0070 5.0003 5.9950 0.0434 0.5401 -0.8117
-8 -1 -3 0.1044 -7.9995 -1.0017 -2.9911 0.0165 0.7645 0.6432
0 0 -19 0.0177 -0.0029 -0.0099 -19.0030 -0.9273 -0.0098 0.3143
0 0 19 0.0177 0.0029 0.0099 19.0030 0.9273 0.0098 -0.3143
8 -1 1 0.0499 8.0024 -0.9983 0.9935 -0.0088 -0.9378 -0.3031
8 0 2 0.0608 8.0010 0.0017 1.9923 -0.0127 -0.8512 -0.4731
-8 0 -2 0.0997 -8.0010 -0.0017 -1.9923 0.0127 0.8512 0.4731

loop_
_geom_angle_atom_site_label_1
_geom_angle_atom_site_label_2
_geom_angle_atom_site_label_3
_geom_angle
C33 O34 C35 110.22(11)
C45 O44 C43 109.95(11)
C21 N23 C24 124.46(12)
C21 N23 C51 118.52(11)
C24 N23 C51 116.76(11)
C26 N28 C29 125.00(12)
C26 N28 C61 117.26(12)
C29 N28 C61 117.66(12)
C1 N31 C32 117.85(11)
C1 N31 C36 116.91(11)
C32 N31 C36 110.18(11)
C6 N41 C42 118.10(11)
C6 N41 C46 116.79(11)
C42 N41 C46 110.50(11)
N31 C1 C2 119.48(12)
N31 C1 C14 121.26(12)
C2 C1 C14 119.24(12)
C1 C2 H2 119.3
C3 C2 C1 121.34(12)
C3 C2 H2 119.3
C2 C3 C16 120.43(13)
C2 C3 C21 118.85(12)
C16 C3 C21 120.72(12)
C5 C4 C16 120.14(13)
C5 C4 C24 119.60(12)
C16 C4 C24 120.26(12)
C4 C5 H5 119.4
C4 C5 C6 121.23(12)
C6 C5 H5 119.4
N41 C6 C17 120.70(12)
C5 C6 N41 119.29(12)
C5 C6 C17 119.98(12)
C8 C7 H7 119.1
C18 C7 H7 119.1
C18 C7 C8 121.71(13)
C7 C8 H8 119.7
C9 C8 C7 120.66(13)
C9 C8 H8 119.7
C8 C9 C20 119.51(13)
C8 C9 C26 120.08(13)
C20 C9 C26 120.41(13)
C11 C10 C20 119.58(13)
C11 C10 C29 120.16(13)
C20 C10 C29 120.24(13)
C10 C11 H11 119.7
C10 C11 C12 120.52(13)
C12 C11 H11 119.7
C11 C12 H12 119.3
C13 C12 C11 121.31(13)
C13 C12 H12 119.3
C12 C13 C14 124.07(12)
C12 C13 C19 118.52(13)
C19 C13 C14 117.41(12)
C1 C14 C13 123.64(12)
C1 C14 C15 119.03(12)
C15 C14 C13 117.31(12)
C14 C15 C17 121.62(12)
C16 C15 C14 119.10(12)
C16 C15 C17 119.28(12)
C3 C16 C15 119.68(12)
C4 C16 C3 120.10(13)
C4 C16 C15 120.22(12)
C6 C17 C15 118.66(12)
C6 C17 C18 124.47(12)
C15 C17 C18 116.80(12)
C7 C18 C17 124.29(12)
C7 C18 C19 117.79(12)
C19 C18 C17 117.92(12)
C13 C19 C18 121.65(12)
C20 C19 C13 118.73(12)
C20 C19 C18 119.62(12)
C9 C20 C19 119.70(12)
C10 C20 C9 120.36(13)
C10 C20 C19 119.93(12)
O22 C21 N23 121.20(13)
O22 C21 C3 121.79(13)
N23 C21 C3 117.01(12)
O25 C24 N23 120.16(13)
O25 C24 C4 122.46(12)
N23 C24 C4 117.38(12)
O27 C26 N28 120.46(14)
O27 C26 C9 122.66(14)
N28 C26 C9 116.88(12)
O30 C29 N28 120.40(13)
O30 C29 C10 122.52(13)
N28 C29 C10 117.08(12)
N31 C32 H32A 110.0
N31 C32 H32B 110.0
N31 C32 C33 108.56(12)
H32A C32 H32B 108.4
C33 C32 H32A 110.0
C33 C32 H32B 110.0
O34 C33 C32 112.30(13)
O34 C33 H33A 109.1
O34 C33 H33B 109.1
C32 C33 H33A 109.1
C32 C33 H33B 109.1
H33A C33 H33B 107.9
O34 C35 H35A 109.3
O34 C35 H35B 109.3
O34 C35 C36 111.43(12)
H35A C35 H35B 108.0
C36 C35 H35A 109.3
C36 C35 H35B 109.3
N31 C36 C35 109.21(12)
N31 C36 H36A 109.8
N31 C36 H36B 109.8
C35 C36 H36A 109.8
C35 C36 H36B 109.8
H36A C36 H36B 108.3
N41 C42 H42A 110.1
N41 C42 H42B 110.1
N41 C42 C43 107.85(11)
H42A C42 H42B 108.4
C43 C42 H42A 110.1
C43 C42 H42B 110.1
O44 C43 C42 111.43(12)
O44 C43 H43A 109.3
O44 C43 H43B 109.3
C42 C43 H43A 109.3
C42 C43 H43B 109.3
H43A C43 H43B 108.0
O44 C45 H45A 109.3
O44 C45 H45B 109.3
O44 C45 C46 111.81(13)
H45A C45 H45B 107.9
C46 C45 H45A 109.3
C46 C45 H45B 109.3
N41 C46 C45 109.60(12)
N41 C46 H46A 109.8
N41 C46 H46B 109.8
C45 C46 H46A 109.8
C45 C46 H46B 109.8
H46A C46 H46B 108.2
N23 C51 H51A 108.9
N23 C51 H51B 108.9
N23 C51 C52 113.51(13)
H51A C51 H51B 107.7
C52 C51 H51A 108.9
C52 C51 H51B 108.9
C51 C52 H52A 108.7
C51 C52 H52B 108.7
C51 C52 C53 114.13(13)
H52A C52 H52B 107.6
C53 C52 H52A 108.7
C53 C52 H52B 108.7
C52 C53 H53A 109.0
C52 C53 H53B 109.0
H53A C53 H53B 107.8
C54 C53 C52 113.01(14)
C54 C53 H53A 109.0
C54 C53 H53B 109.0
C53 C54 H54A 109.5
C53 C54 H54B 109.5
C53 C54 H54C 109.5
H54A C54 H54B 109.5
H54A C54 H54C 109.5
H54B C54 H54C 109.5
N28 C61 H61A 108.5
N28 C61 H61B 108.5
N28 C61 C62 114.94(12)
H61A C61 H61B 107.5
C62 C61 H61A 108.5
C62 C61 H61B 108.5
C61 C62 H62A 109.7
C61 C62 H62B 109.7
C61 C62 C63 109.66(12)
H62A C62 H62B 108.2
C63 C62 H62A 109.7
C63 C62 H62B 109.7
C62 C63 H63A 108.9
C62 C63 H63B 108.9
H63A C63 H63B 107.8
C64 C63 C62 113.16(13)
C64 C63 H63A 108.9
C64 C63 H63B 108.9
C63 C64 H64A 109.5
C63 C64 H64B 109.5
C63 C64 H64C 109.5
H64A C64 H64B 109.5
H64A C64 H64C 109.5
H64B C64 H64C 109.5

loop_
_geom_bond_atom_site_label_1
_geom_bond_atom_site_label_2
_geom_bond_distance
O22 C21 1.2193(17)
O25 C24 1.2169(17)
O27 C26 1.2125(18)
O30 C29 1.2212(18)
O34 C33 1.422(2)
O34 C35 1.4233(17)
O44 C43 1.4249(18)
O44 C45 1.4231(19)
N23 C21 1.3908(18)
N23 C24 1.4004(17)
N23 C51 1.4800(18)
N28 C26 1.3974(19)
N28 C29 1.3975(19)
N28 C61 1.4733(18)
N31 C1 1.4027(17)
N31 C32 1.4647(17)
N31 C36 1.4743(18)
N41 C6 1.4122(17)
N41 C42 1.4658(17)
N41 C46 1.4675(18)
C1 C2 1.411(2)
C1 C14 1.4153(19)
C2 H2 0.9500
C2 C3 1.3712(19)
C3 C16 1.4104(18)
C3 C21 1.483(2)
C4 C5 1.3774(19)
C4 C16 1.4060(19)
C4 C24 1.4833(19)
C5 H5 0.9500
C5 C6 1.412(2)
C6 C17 1.4141(18)
C7 H7 0.9500
C7 C8 1.398(2)
C7 C18 1.3948(19)
C8 H8 0.9500
C8 C9 1.378(2)
C9 C20 1.4137(19)
C9 C26 1.477(2)
C10 C11 1.379(2)
C10 C20 1.4135(19)
C10 C29 1.476(2)
C11 H11 0.9500
C11 C12 1.395(2)
C12 H12 0.9500
C12 C13 1.3933(19)
C13 C14 1.4659(19)
C13 C19 1.4260(18)
C14 C15 1.4316(18)
C15 C16 1.4178(19)
C15 C17 1.4395(18)
C17 C18 1.4769(19)
C18 C19 1.4261(19)
C19 C20 1.422(2)
C32 H32A 0.9900
C32 H32B 0.9900
C32 C33 1.515(2)
C33 H33A 0.9900
C33 H33B 0.9900
C35 H35A 0.9900
C35 H35B 0.9900
C35 C36 1.5218(19)
C36 H36A 0.9900
C36 H36B 0.9900
C42 H42A 0.9900
C42 H42B 0.9900
C42 C43 1.5227(19)
C43 H43A 0.9900
C43 H43B 0.9900
C45 H45A 0.9900
C45 H45B 0.9900
C45 C46 1.519(2)
C46 H46A 0.9900
C46 H46B 0.9900
C51 H51A 0.9900
C51 H51B 0.9900
C51 C52 1.516(2)
C52 H52A 0.9900
C52 H52B 0.9900
C52 C53 1.523(2)
C53 H53A 0.9900
C53 H53B 0.9900
C53 C54 1.521(2)
C54 H54A 0.9800
C54 H54B 0.9800
C54 H54C 0.9800
C61 H61A 0.9900
C61 H61B 0.9900
C61 C62 1.515(2)
C62 H62A 0.9900
C62 H62B 0.9900
C62 C63 1.527(2)
C63 H63A 0.9900
C63 H63B 0.9900
C63 C64 1.516(2)
C64 H64A 0.9800
C64 H64B 0.9800
C64 H64C 0.9800

loop_
_geom_torsion_atom_site_label_1
_geom_torsion_atom_site_label_2
_geom_torsion_atom_site_label_3
_geom_torsion_atom_site_label_4
_geom_torsion
O34 C35 C36 N31 57.53(16)
O44 C45 C46 N41 56.20(17)
N23 C51 C52 C53 71.58(17)
N28 C61 C62 C63 172.76(12)
N31 C1 C2 C3 179.51(13)
N31 C1 C14 C13 -9.4(2)
N31 C1 C14 C15 171.66(12)
N31 C32 C33 O34 -58.40(17)
N41 C6 C17 C15 178.29(12)
N41 C6 C17 C18 -4.9(2)
N41 C42 C43 O44 -60.14(15)
C1 N31 C32 C33 -164.79(13)
C1 N31 C36 C35 164.28(12)
C1 C2 C3 C16 5.1(2)
C1 C2 C3 C21 -174.83(13)
C1 C14 C15 C16 12.7(2)
C1 C14 C15 C17 -166.57(13)
C2 C1 C14 C13 168.90(13)
C2 C1 C14 C15 -10.1(2)
C2 C3 C16 C4 177.14(13)
C2 C3 C16 C15 -2.3(2)
C2 C3 C21 O22 3.1(2)
C2 C3 C21 N23 -177.15(13)
C4 C5 C6 N41 175.98(12)
C4 C5 C6 C17 -2.1(2)
C5 C4 C16 C3 -178.41(13)
C5 C4 C16 C15 1.0(2)
C5 C4 C24 O25 -0.1(2)
C5 C4 C24 N23 179.36(12)
C5 C6 C17 C15 -3.64(19)
C5 C6 C17 C18 173.20(13)
C6 N41 C42 C43 -163.57(12)
C6 N41 C46 C45 164.37(12)
C6 C17 C18 C7 -19.8(2)
C6 C17 C18 C19 160.19(13)
C7 C8 C9 C20 5.7(2)
C7 C8 C9 C26 -174.35(14)
C7 C18 C19 C13 -168.98(13)
C7 C18 C19 C20 11.29(19)
C8 C7 C18 C17 174.75(13)
C8 C7 C18 C19 -5.3(2)
C8 C9 C20 C10 -179.11(14)
C8 C9 C20 C19 0.5(2)
C8 C9 C26 O27 -1.2(2)
C8 C9 C26 N28 178.47(14)
C10 C11 C12 C13 -3.0(2)
C11 C10 C20 C9 178.43(13)
C11 C10 C20 C19 -1.1(2)
C11 C10 C29 O30 1.5(2)
C11 C10 C29 N28 -179.06(13)
C11 C12 C13 C14 172.31(13)
C11 C12 C13 C19 -7.5(2)
C12 C13 C14 C1 -25.2(2)
C12 C13 C14 C15 153.81(13)
C12 C13 C19 C18 -166.38(13)
C12 C13 C19 C20 13.4(2)
C13 C14 C15 C16 -166.31(12)
C13 C14 C15 C17 14.40(19)
C13 C19 C20 C9 171.21(13)
C13 C19 C20 C10 -9.2(2)
C14 C1 C2 C3 1.2(2)
C14 C13 C19 C18 13.85(19)
C14 C13 C19 C20 -166.42(12)
C14 C15 C16 C3 -6.6(2)
C14 C15 C16 C4 173.97(12)
C14 C15 C17 C6 -172.75(12)
C14 C15 C17 C18 10.17(19)
C15 C17 C18 C7 157.06(13)
C15 C17 C18 C19 -22.92(18)
C16 C3 C21 O22 -176.83(14)
C16 C3 C21 N23 3.0(2)
C16 C4 C5 C6 3.5(2)
C16 C4 C24 O25 179.48(13)
C16 C4 C24 N23 -1.0(2)
C16 C15 C17 C6 7.96(19)
C16 C15 C17 C18 -169.12(12)
C17 C15 C16 C3 172.68(12)
C17 C15 C16 C4 -6.7(2)
C17 C18 C19 C13 11.00(19)
C17 C18 C19 C20 -168.73(12)
C18 C7 C8 C9 -3.3(2)
C18 C19 C20 C9 -9.0(2)
C18 C19 C20 C10 170.53(13)
C19 C13 C14 C1 154.59(13)
C19 C13 C14 C15 -26.43(19)
C20 C9 C26 O27 178.74(15)
C20 C9 C26 N28 -1.6(2)
C20 C10 C11 C12 7.4(2)
C20 C10 C29 O30 179.52(14)
C20 C10 C29 N28 -1.0(2)
C21 N23 C24 O25 -179.33(14)
C21 N23 C24 C4 1.2(2)
C21 N23 C51 C52 -100.37(15)
C21 C3 C16 C4 -3.0(2)
C21 C3 C16 C15 177.63(13)
C24 N23 C21 O22 177.70(14)
C24 N23 C21 C3 -2.1(2)
C24 N23 C51 C52 85.28(15)
C24 C4 C5 C6 -176.88(13)
C24 C4 C16 C3 2.0(2)
C24 C4 C16 C15 -178.62(12)
C26 N28 C29 O30 179.79(14)
C26 N28 C29 C10 0.3(2)
C26 N28 C61 C62 -93.48(16)
C26 C9 C20 C10 1.0(2)
C26 C9 C20 C19 -179.47(13)
C29 N28 C26 O27 -179.37(14)
C29 N28 C26 C9 1.0(2)
C29 N28 C61 C62 89.53(16)
C29 C10 C11 C12 -174.58(13)
C29 C10 C20 C9 0.4(2)
C29 C10 C20 C19 -179.20(12)
C32 N31 C1 C2 -14.0(2)
C32 N31 C1 C14 164.26(13)
C32 N31 C36 C35 -57.59(15)
C33 O34 C35 C36 -57.69(16)
C35 O34 C33 C32 58.55(17)
C36 N31 C1 C2 120.88(14)
C36 N31 C1 C14 -60.85(18)
C36 N31 C32 C33 57.52(16)
C42 N41 C6 C5 -22.76(18)
C42 N41 C6 C17 155.32(13)
C42 N41 C46 C45 -56.85(15)
C43 O44 C45 C46 -57.63(16)
C45 O44 C43 C42 59.97(15)
C46 N41 C6 C5 112.83(14)
C46 N41 C6 C17 -69.08(17)
C46 N41 C42 C43 58.26(15)
C51 N23 C21 O22 3.8(2)
C51 N23 C21 C3 -175.97(13)
C51 N23 C24 O25 -5.3(2)
C51 N23 C24 C4 175.14(12)
C51 C52 C53 C54 175.89(14)
C61 N28 C26 O27 3.9(2)
C61 N28 C26 C9 -175.77(13)
C61 N28 C29 O30 -3.5(2)
C61 N28 C29 C10 177.03(12)
C61 C62 C63 C64 -175.17(13)
